data_7044460
loop_
_publ_author_name
'Urgiles, Julie'
'Nathan, Sarah R.'
'MacMillan, Samantha N.'
'Wilson, Justin J.'

_publ_section_title
;
 Dinuclear nitrido-bridged ruthenium complexes bearing diimine ligands
;
_journal_name_full 'Dalton Trans.'
_journal_paper_doi 10.1039/C7DT03085A
_journal_year 2017
_chemical_formula_moiety 'C27 H31 Cl5 N6 O5 Ru2'
_chemical_formula_sum 'C27 H31 Cl5 N6 O5 Ru2'
_chemical_formula_weight 898.97
_space_group_crystal_system triclinic
_space_group_IT_number 2
_space_group_name_Hall '-P 1'
_space_group_name_H-M_alt 'P -1'
_symmetry_space_group_name_Hall '-P 1'
_symmetry_space_group_name_H-M 'P -1'
_atom_sites_solution_hydrogens geom
_atom_sites_solution_primary dual
_audit_creation_date 2017-08-10
_audit_creation_method
;
Olex2 1.2-ac3
(compiled 2016.08.26 svn.r3337 for Rigaku Oxford Diffraction, GUI svn.r5221)
;
_audit_update_record
;
2017-08-17 deposited with the CCDC.
2017-10-03 downloaded from the CCDC.
;
_cell_angle_alpha 98.4980(10)
_cell_angle_beta 106.815(2)
_cell_angle_gamma 111.247(2)
_cell_formula_units_Z 2
_cell_length_a 12.2823(3)
_cell_length_b 12.5160(2)
_cell_length_c 15.2094(2)
_cell_measurement_reflns_used 16874
_cell_measurement_temperature 100.01(10)
_cell_measurement_theta_max 77.7990
_cell_measurement_theta_min 3.0960
_cell_volume 2000.61(8)
_computing_cell_refinement 'CrysAlisPro 1.171.39.27b (Rigaku OD, 2015)'
_computing_data_collection 'CrysAlisPro 1.171.39.27b (Rigaku OD, 2015)'
_computing_data_reduction 'CrysAlisPro 1.171.39.27b (Rigaku OD, 2015)'
_computing_molecular_graphics 'Olex2 (Dolomanov et al., 2009)'
_computing_publication_material 'Olex2 (Dolomanov et al., 2009)'
_computing_structure_refinement 'ShelXL (Sheldrick, 2015)'
_computing_structure_solution 'ShelXT (Sheldrick, 2015)'
_diffrn_ambient_environment N~2~
_diffrn_ambient_temperature 100.01(10)
_diffrn_detector 'CCD plate'
_diffrn_detector_type HyPix
_diffrn_measured_fraction_theta_full 0.998
_diffrn_measured_fraction_theta_max 0.997
_diffrn_measurement_details
;
List of Runs (angles in degrees, time in seconds):

  # Type    Start    End  Width  t~exp~   \w     \q     \k     \f   Frames
#--------------------------------------------------------------------------
  1  \w    -23.00  72.00   0.50    1.00    --   47.80 -83.00  94.00  190
  2  \w     60.00  85.00   0.50    2.50    --  107.75 -83.00  94.00   50
  3  \w     78.00 103.00   0.50    2.50    --  107.75 -94.00  60.00   50
  4  \w     94.00 130.00   0.50    2.50    --  107.75 -77.00  60.00   72
  5  \w     84.00 117.00   0.50    2.50    --  107.75-125.00   0.00   66
  6  \w     76.00 106.00   0.50    2.50    --  107.75 -94.00  30.00   60
  7  \w     94.00 122.00   0.50    2.50    --  107.75 -61.00 -30.00   56
  8  \w     65.00  91.00   0.50    2.50    --  107.75 -61.00 -30.00   52
  9  \w     65.00  96.00   0.50    2.50    --  107.75 -77.00 -60.00   62
 10  \w     88.00 120.00   0.50    2.50    --  107.75-125.00-120.00   64
 11  \w     63.00 113.00   0.50    2.50    --  107.75 -30.00-150.00  100
 12  \w    105.00 131.00   0.50    2.50    --  107.75  30.00-180.00   52
 13  \w    137.00 163.00   0.50    2.50    --  107.75  30.00-180.00   52
 14  \w    149.00 178.00   0.50    2.50    --  107.75  45.00-180.00   58
 15  \w     99.00 178.00   0.50    2.50    --  107.75  30.00-150.00  158
 16  \w     89.00 178.00   0.50    2.50    --  107.75  83.00-144.00  178
 17  \w    104.00 132.00   0.50    2.50    --  107.75  15.00  90.00   56
 18  \w    137.00 166.00   0.50    2.50    --  107.75  15.00  90.00   58
 19  \w    110.00 177.00   0.50    2.50    --  107.75  77.00 120.00  134
 20  \w     97.00 177.00   0.50    2.50    --  107.75  30.00 150.00  160
 21  \w     95.00 120.00   0.50    2.50    --  107.75-125.00 150.00   50
 22  \w     67.00  99.00   0.50    2.50    --  107.75 -94.00  90.00   64
 23  \w     46.00 119.00   0.50    2.50    --  107.75-125.00  60.00  146
 24  \w     37.00 108.00   0.50    2.50    --  107.75 -94.00 -90.00  142
 25  \w     46.00  72.00   0.50    2.50    --  107.75 -94.00-180.00   52
 26  \w     41.00  88.00   0.50    2.50    --  107.75 -94.00-150.00   94
 27  \w     37.00 120.00   0.50    2.50    --  107.75-125.00 -60.00  166
 28  \w     38.00  94.00   0.50    2.50    --  107.75 -61.00  90.00  112
 29  \w     48.00  79.00   0.50    2.50    --  107.75-125.00 150.00   62
 30  \w     39.00  65.00   0.50    2.50    --  107.75 -94.00  90.00   52
 31  \w     38.00  64.00   0.50    2.50    --  107.75 -94.00  60.00   52
 32  \w     47.00 116.00   0.50    2.50    --  107.75 -45.00 120.00  138
 33  \w     39.00  65.00   0.50    2.50    --  107.75 -94.00  30.00   52
 34  \w     38.00 115.00   0.50    2.50    --  107.75 -45.00-120.00  154
 35  \w     34.00  80.00   0.50    1.00    --   47.80-125.00-150.00   92
 36  \w     35.00 109.00   0.50    2.50    --  107.75 -15.00-150.00  148
 37  \w     55.00  97.00   0.50    1.00    --   47.80  83.00-144.00   84
 38  \w    -58.00  15.00   0.50    1.00    --  -47.80  37.00 -30.00  146
 39  \w    -65.00  24.00   0.50    1.00    --  -47.80  83.00-144.00  178
 40  \w    -58.00  13.00   0.50    1.00    --  -47.80  19.00-150.00  142
 41  \w    -69.00 -44.00   0.50    2.50    --  -86.25  83.00-144.00   50
 42  \w    -62.00 -32.00   0.50    2.50    --  -86.25  45.00  60.00   60
 43  \w    -91.00 -66.00   0.50    1.00    --  -47.80 -83.00  94.00   50
 44  \w   -118.00 -80.00   0.50    1.00    --  -47.80-125.00 -90.00   76
 45  \w   -134.00-109.00   0.50    2.50    --  -86.25 -83.00  94.00   50
;
_diffrn_measurement_device 'four-circle diffractometer'
_diffrn_measurement_device_type 'XtaLAB Synergy, Dualflex, HyPix'
_diffrn_measurement_method '\w scans'
_diffrn_orient_matrix_type 'CrysAlisPro convention (1999,Acta A55,543-557)'
_diffrn_orient_matrix_UB_11 0.0115597000
_diffrn_orient_matrix_UB_12 0.0888580000
_diffrn_orient_matrix_UB_13 0.0876876000
_diffrn_orient_matrix_UB_21 -0.1435143000
_diffrn_orient_matrix_UB_22 -0.0409029000
_diffrn_orient_matrix_UB_23 -0.0406812000
_diffrn_orient_matrix_UB_31 -0.0169804000
_diffrn_orient_matrix_UB_32 -0.0969144000
_diffrn_orient_matrix_UB_33 0.0531826000
_diffrn_radiation_monochromator mirror
_diffrn_radiation_probe x-ray
_diffrn_radiation_type CuK\a
_diffrn_radiation_wavelength 1.54184
_diffrn_reflns_av_R_equivalents 0.0307
_diffrn_reflns_av_unetI/netI 0.0254
_diffrn_reflns_Laue_measured_fraction_full 0.998
_diffrn_reflns_Laue_measured_fraction_max 0.997
_diffrn_reflns_limit_h_max 14
_diffrn_reflns_limit_h_min -14
_diffrn_reflns_limit_k_max 13
_diffrn_reflns_limit_k_min -15
_diffrn_reflns_limit_l_max 18
_diffrn_reflns_limit_l_min -14
_diffrn_reflns_number 27775
_diffrn_reflns_point_group_measured_fraction_full 0.998
_diffrn_reflns_point_group_measured_fraction_max 0.997
_diffrn_reflns_theta_full 67.684
_diffrn_reflns_theta_max 70.072
_diffrn_reflns_theta_min 3.165
_diffrn_source 'micro-focus sealed X-ray tube'
_diffrn_source_type 'PhotonJet (Cu) X-ray Source'
_exptl_absorpt_coefficient_mu 9.518
_exptl_absorpt_correction_T_max 1.000
_exptl_absorpt_correction_T_min 0.314
_exptl_absorpt_correction_type gaussian
_exptl_absorpt_process_details
;
CrysAlisPro 1.171.39.27b (Rigaku Oxford Diffraction, 2015)
Numerical absorption correction based on gaussian integration over
            a multifaceted crystal model
Empirical absorption correction using spherical harmonics,
 implemented in SCALE3 ABSPACK scaling algorithm.
;
_exptl_crystal_colour 'clear red'
_exptl_crystal_density_diffrn 1.492
_exptl_crystal_description needle
_exptl_crystal_F_000 896
_exptl_crystal_size_max 0.274
_exptl_crystal_size_mid 0.033
_exptl_crystal_size_min 0.024
_refine_diff_density_max 0.626
_refine_diff_density_min -0.797
_refine_diff_density_rms 0.076
_refine_ls_extinction_method none
_refine_ls_goodness_of_fit_ref 1.075
_refine_ls_hydrogen_treatment constr
_refine_ls_matrix_type full
_refine_ls_number_parameters 412
_refine_ls_number_reflns 7570
_refine_ls_number_restraints 0
_refine_ls_restrained_S_all 1.075
_refine_ls_R_factor_all 0.0272
_refine_ls_R_factor_gt 0.0257
_refine_ls_shift/su_max 0.002
_refine_ls_shift/su_mean 0.000
_refine_ls_structure_factor_coef Fsqd
_refine_ls_weighting_details 'w=1/[\s^2^(Fo^2^)+(0.0404P)^2^+1.4263P] where P=(Fo^2^+2Fc^2^)/3'
_refine_ls_weighting_scheme calc
_refine_ls_wR_factor_gt 0.0698
_refine_ls_wR_factor_ref 0.0708
_reflns_Friedel_coverage 0.000
_reflns_number_gt 7119
_reflns_number_total 7570
_reflns_threshold_expression 'I > 2\s(I)'
_cod_data_source_file c7dt03085a2.cif
_cod_data_source_block rju1_abs
_cod_original_cell_volume 2000.61(7)
_cod_database_code 7044460
_shelx_shelxl_version_number 2016/6
_chemical_oxdiff_formula Ru2N6Cl5C27H31O5
_chemical_oxdiff_usercomment 'Crystallized from DMF/MeOH'
_shelx_space_group_comment
;
The symmetry employed for this shelxl refinement is uniquely defined
by the following loop, which should always be used as a source of
symmetry information in preference to the above space-group names.
They are only intended as comments.
;
_reflns_odcompleteness_completeness 99.56
_reflns_odcompleteness_iscentric 1
_reflns_odcompleteness_theta 74.33
_olex2_refinement_description
;
1. Fixed Uiso
 At 1.2 times of:
  All C(H) groups
 At 1.5 times of:
  All C(H,H,H) groups
2.a Aromatic/amide H refined with riding coordinates:
 C1(H1), C2(H2), C4(H4), C7(H7), C9(H9), C10(H10), C11(H11), C12(H12),
 C14(H14), C17(H17), C19(H19), C20(H20), C21(H21)
2.b Idealised Me refined as rotating group:
 C22(H22A,H22B,H22C), C23(H23A,H23B,H23C), C24(H24A,H24B,H24C), C25(H25A,H25B,
 H25C), C26(H26A,H26B,H26C), C27(H27A,H27B,H27C)
;
_olex2_submission_special_instructions 'No special instructions were received'
_oxdiff_exptl_absorpt_empirical_details
;
Empirical correction (ABSPACK) includes:
- Absorption correction using spherical harmonics
- Frame scaling
;
_oxdiff_exptl_absorpt_empirical_full_max 1.549
_oxdiff_exptl_absorpt_empirical_full_min 0.684

loop_
_space_group_symop_operation_xyz
'x, y, z'
'-x, -y, -z'

loop_
_atom_site_label
_atom_site_type_symbol
_atom_site_fract_x
_atom_site_fract_y
_atom_site_fract_z
_atom_site_U_iso_or_equiv
_atom_site_adp_type
_atom_site_occupancy
_atom_site_site_symmetry_order
_atom_site_calc_flag
_atom_site_refinement_flags_posn
Ru1 Ru 0.51759(2) 0.35512(2) 0.75573(2) 0.01733(6) Uani 1 1 d .
Ru2 Ru 0.74935(2) 0.41991(2) 0.65991(2) 0.01845(6) Uani 1 1 d .
Cl1 Cl 0.38334(5) 0.39201(5) 0.63013(4) 0.02423(12) Uani 1 1 d .
Cl2 Cl 0.63553(5) 0.31336(5) 0.89078(4) 0.02408(12) Uani 1 1 d .
Cl3 Cl 0.42566(6) 0.14831(5) 0.67161(4) 0.02535(12) Uani 1 1 d .
Cl4 Cl 0.75693(6) 0.60366(5) 0.63400(4) 0.02760(12) Uani 1 1 d .
Cl5 Cl 0.91933(5) 0.53009(5) 0.80850(4) 0.02711(12) Uani 1 1 d .
O1 O 0.88762(16) 0.43175(16) 0.59716(13) 0.0271(4) Uani 1 1 d .
O2 O 0.65667(17) 0.86815(14) 0.98428(12) 0.0276(4) Uani 1 1 d .
O3 O 0.09073(16) 0.31358(16) 0.91383(12) 0.0289(4) Uani 1 1 d .
O4 O 0.7915(2) -0.05659(16) 0.64246(13) 0.0335(4) Uani 1 1 d .
O5 O 0.42776(18) 0.11791(16) 0.24196(12) 0.0305(4) Uani 1 1 d .
N1 N 0.63528(17) 0.39132(15) 0.70888(12) 0.0192(4) Uani 1 1 d .
N2 N 0.37431(19) 0.33200(17) 0.81551(14) 0.0213(4) Uani 1 1 d .
N3 N 0.57048(18) 0.52588(17) 0.83684(13) 0.0193(4) Uani 1 1 d .
N4 N 0.75363(18) 0.25740(16) 0.66132(13) 0.0201(4) Uani 1 1 d .
N5 N 0.62504(18) 0.31666(16) 0.52369(13) 0.0193(4) Uani 1 1 d .
N6 N 1.0922(2) 0.5005(3) 0.61530(18) 0.0464(6) Uani 1 1 d .
C1 C 0.2767(2) 0.2283(2) 0.80068(19) 0.0284(5) Uani 1 1 d .
H1 H 0.273212 0.158136 0.766883 0.034 Uiso 1 1 calc R
C2 C 0.1818(2) 0.2214(2) 0.83315(19) 0.0299(5) Uani 1 1 d .
H2 H 0.115341 0.148010 0.821292 0.036 Uiso 1 1 calc R
C3 C 0.1870(2) 0.3264(2) 0.88433(16) 0.0244(5) Uani 1 1 d .
C4 C 0.2881(2) 0.4346(2) 0.90081(16) 0.0217(4) Uani 1 1 d .
H4 H 0.293936 0.505805 0.934946 0.026 Uiso 1 1 calc R
C5 C 0.3800(2) 0.4339(2) 0.86526(15) 0.0203(4) Uani 1 1 d .
C6 C 0.4913(2) 0.54334(19) 0.87761(15) 0.0189(4) Uani 1 1 d .
C7 C 0.5149(2) 0.6564(2) 0.92841(16) 0.0221(5) Uani 1 1 d .
H7 H 0.459620 0.666590 0.956032 0.027 Uiso 1 1 calc R
C8 C 0.6230(2) 0.7547(2) 0.93733(16) 0.0230(5) Uani 1 1 d .
C9 C 0.7042(2) 0.7352(2) 0.89580(16) 0.0237(5) Uani 1 1 d .
H9 H 0.777426 0.798830 0.901572 0.028 Uiso 1 1 calc R
C10 C 0.6748(2) 0.6211(2) 0.84623(15) 0.0210(4) Uani 1 1 d .
H10 H 0.728893 0.609015 0.818126 0.025 Uiso 1 1 calc R
C11 C 0.8147(2) 0.2327(2) 0.73840(17) 0.0245(5) Uani 1 1 d .
H11 H 0.850707 0.289222 0.797754 0.029 Uiso 1 1 calc R
C12 C 0.8260(2) 0.1273(2) 0.73290(17) 0.0258(5) Uani 1 1 d .
H12 H 0.867819 0.111968 0.787635 0.031 Uiso 1 1 calc R
C13 C 0.7734(2) 0.0431(2) 0.64344(17) 0.0238(5) Uani 1 1 d .
C14 C 0.7068(2) 0.0665(2) 0.56312(16) 0.0221(4) Uani 1 1 d .
H14 H 0.669051 0.010719 0.503250 0.027 Uiso 1 1 calc R
C15 C 0.6980(2) 0.1746(2) 0.57457(16) 0.0191(4) Uani 1 1 d .
C16 C 0.6258(2) 0.2088(2) 0.49618(16) 0.0193(4) Uani 1 1 d .
C17 C 0.5610(2) 0.1369(2) 0.40238(16) 0.0215(4) Uani 1 1 d .
H17 H 0.563140 0.063596 0.384257 0.026 Uiso 1 1 calc R
C18 C 0.4922(2) 0.1771(2) 0.33551(16) 0.0233(5) Uani 1 1 d .
C19 C 0.4874(2) 0.2857(2) 0.36629(17) 0.0265(5) Uani 1 1 d .
H19 H 0.438542 0.311892 0.323904 0.032 Uiso 1 1 calc R
C20 C 0.5556(2) 0.3528(2) 0.45960(17) 0.0235(5) Uani 1 1 d .
H20 H 0.553871 0.425962 0.479425 0.028 Uiso 1 1 calc R
C21 C 0.9958(3) 0.5132(3) 0.6289(2) 0.0365(6) Uani 1 1 d .
H21 H 1.009738 0.587349 0.664314 0.044 Uiso 1 1 calc R
C22 C 1.2166(3) 0.5967(4) 0.6507(3) 0.0647(11) Uani 1 1 d .
H22A H 1.243493 0.608846 0.598209 0.097 Uiso 1 1 calc GR
H22B H 1.273881 0.576845 0.695599 0.097 Uiso 1 1 calc GR
H22C H 1.215400 0.668531 0.681910 0.097 Uiso 1 1 calc GR
C23 C 1.0770(4) 0.3842(4) 0.5628(3) 0.0569(9) Uani 1 1 d .
H23A H 1.111550 0.347228 0.607295 0.085 Uiso 1 1 calc GR
H23B H 1.120241 0.395790 0.519085 0.085 Uiso 1 1 calc GR
H23C H 0.989134 0.333589 0.527593 0.085 Uiso 1 1 calc GR
C24 C 0.5718(3) 0.8913(2) 1.0239(2) 0.0355(6) Uani 1 1 d .
H24A H 0.492784 0.869113 0.973292 0.053 Uiso 1 1 calc GR
H24B H 0.607180 0.974827 1.056611 0.053 Uiso 1 1 calc GR
H24C H 0.558885 0.845382 1.068282 0.053 Uiso 1 1 calc GR
C25 C 0.0926(2) 0.4208(2) 0.96628(18) 0.0301(5) Uani 1 1 d .
H25A H 0.096712 0.475980 0.928337 0.045 Uiso 1 1 calc GR
H25B H 0.164862 0.456878 1.025036 0.045 Uiso 1 1 calc GR
H25C H 0.017486 0.400819 0.980298 0.045 Uiso 1 1 calc GR
C26 C 0.7446(3) -0.1440(2) 0.5516(2) 0.0393(7) Uani 1 1 d .
H26A H 0.785097 -0.108813 0.510962 0.059 Uiso 1 1 calc GR
H26B H 0.655377 -0.170314 0.521749 0.059 Uiso 1 1 calc GR
H26C H 0.762059 -0.211030 0.561369 0.059 Uiso 1 1 calc GR
C27 C 0.4444(3) 0.0151(2) 0.20429(18) 0.0317(6) Uani 1 1 d .
H27A H 0.396914 -0.015787 0.136572 0.047 Uiso 1 1 calc GR
H27B H 0.415387 -0.045303 0.235019 0.047 Uiso 1 1 calc GR
H27C H 0.531933 0.037571 0.216120 0.047 Uiso 1 1 calc GR

loop_
_atom_site_aniso_label
_atom_site_aniso_U_11
_atom_site_aniso_U_22
_atom_site_aniso_U_33
_atom_site_aniso_U_23
_atom_site_aniso_U_13
_atom_site_aniso_U_12
Ru1 0.02168(10) 0.01640(9) 0.01669(9) 0.00334(7) 0.00767(7) 0.01122(7)
Ru2 0.02147(10) 0.01761(9) 0.01977(9) 0.00408(7) 0.00890(7) 0.01160(7)
Cl1 0.0278(3) 0.0239(3) 0.0221(2) 0.0047(2) 0.0049(2) 0.0164(2)
Cl2 0.0318(3) 0.0255(3) 0.0189(2) 0.0066(2) 0.0083(2) 0.0172(2)
Cl3 0.0340(3) 0.0180(2) 0.0240(3) 0.0016(2) 0.0091(2) 0.0142(2)
Cl4 0.0399(3) 0.0208(3) 0.0287(3) 0.0088(2) 0.0152(2) 0.0174(2)
Cl5 0.0271(3) 0.0247(3) 0.0249(3) 0.0014(2) 0.0054(2) 0.0117(2)
O1 0.0236(9) 0.0289(9) 0.0320(9) 0.0061(7) 0.0156(7) 0.0116(7)
O2 0.0350(10) 0.0179(8) 0.0299(9) 0.0020(7) 0.0144(8) 0.0113(7)
O3 0.0244(9) 0.0330(9) 0.0274(8) 0.0007(7) 0.0117(7) 0.0117(7)
O4 0.0522(12) 0.0242(9) 0.0262(9) 0.0059(7) 0.0081(8) 0.0242(9)
O5 0.0397(10) 0.0310(9) 0.0201(8) 0.0038(7) 0.0036(7) 0.0214(8)
N1 0.0263(10) 0.0165(9) 0.0154(9) 0.0030(7) 0.0053(8) 0.0122(8)
N2 0.0247(10) 0.0202(9) 0.0223(9) 0.0039(8) 0.0111(8) 0.0120(8)
N3 0.0238(10) 0.0194(9) 0.0170(8) 0.0038(7) 0.0064(7) 0.0132(8)
N4 0.0218(9) 0.0177(9) 0.0219(9) 0.0025(7) 0.0080(8) 0.0109(8)
N5 0.0225(9) 0.0196(9) 0.0225(9) 0.0079(7) 0.0123(8) 0.0123(8)
N6 0.0306(13) 0.0706(19) 0.0332(12) 0.0154(12) 0.0143(10) 0.0142(13)
C1 0.0323(13) 0.0196(11) 0.0353(13) 0.0044(10) 0.0158(11) 0.0121(10)
C2 0.0264(13) 0.0225(12) 0.0374(14) 0.0024(10) 0.0144(11) 0.0072(10)
C3 0.0247(12) 0.0305(12) 0.0213(11) 0.0060(9) 0.0092(9) 0.0153(10)
C4 0.0256(12) 0.0231(11) 0.0176(10) 0.0037(9) 0.0064(9) 0.0137(10)
C5 0.0227(11) 0.0214(11) 0.0184(10) 0.0049(8) 0.0056(9) 0.0130(9)
C6 0.0220(11) 0.0193(11) 0.0179(10) 0.0058(8) 0.0070(8) 0.0119(9)
C7 0.0280(12) 0.0215(11) 0.0214(11) 0.0059(9) 0.0102(9) 0.0149(10)
C8 0.0300(12) 0.0184(11) 0.0206(11) 0.0035(9) 0.0074(9) 0.0129(10)
C9 0.0253(12) 0.0203(11) 0.0231(11) 0.0047(9) 0.0075(9) 0.0091(9)
C10 0.0222(11) 0.0220(11) 0.0193(10) 0.0040(9) 0.0070(9) 0.0111(9)
C11 0.0274(12) 0.0237(11) 0.0214(11) 0.0045(9) 0.0048(9) 0.0140(10)
C12 0.0281(12) 0.0247(12) 0.0242(11) 0.0072(9) 0.0057(10) 0.0140(10)
C13 0.0289(12) 0.0196(11) 0.0258(11) 0.0067(9) 0.0101(10) 0.0135(10)
C14 0.0258(12) 0.0193(11) 0.0204(10) 0.0031(9) 0.0072(9) 0.0108(9)
C15 0.0181(10) 0.0200(11) 0.0213(10) 0.0047(9) 0.0093(9) 0.0092(9)
C16 0.0203(11) 0.0195(11) 0.0223(10) 0.0071(9) 0.0109(9) 0.0101(9)
C17 0.0228(11) 0.0194(11) 0.0247(11) 0.0056(9) 0.0099(9) 0.0108(9)
C18 0.0251(12) 0.0239(11) 0.0213(11) 0.0049(9) 0.0081(9) 0.0117(10)
C19 0.0301(13) 0.0296(13) 0.0263(12) 0.0105(10) 0.0085(10) 0.0201(11)
C20 0.0269(12) 0.0248(11) 0.0256(11) 0.0081(9) 0.0114(10) 0.0167(10)
C21 0.0356(15) 0.0402(15) 0.0307(13) 0.0055(11) 0.0169(12) 0.0113(13)
C22 0.0347(18) 0.092(3) 0.0489(19) 0.0140(19) 0.0188(15) 0.0076(19)
C23 0.053(2) 0.075(2) 0.071(2) 0.029(2) 0.0352(19) 0.044(2)
C24 0.0478(17) 0.0217(12) 0.0432(15) 0.0043(11) 0.0246(13) 0.0175(12)
C25 0.0272(13) 0.0378(14) 0.0267(12) 0.0008(10) 0.0109(10) 0.0179(11)
C26 0.066(2) 0.0275(13) 0.0289(13) 0.0063(11) 0.0141(13) 0.0287(14)
C27 0.0444(15) 0.0295(13) 0.0212(11) 0.0017(10) 0.0076(11) 0.0215(12)

loop_
_atom_type_symbol
_atom_type_description
_atom_type_scat_dispersion_real
_atom_type_scat_dispersion_imag
_atom_type_scat_source
C C 0.0181 0.0091 'International Tables Vol C Tables 4.2.6.8 and 6.1.1.4'
H H 0.0000 0.0000 'International Tables Vol C Tables 4.2.6.8 and 6.1.1.4'
Cl Cl 0.3639 0.7018 'International Tables Vol C Tables 4.2.6.8 and 6.1.1.4'
N N 0.0311 0.0180 'International Tables Vol C Tables 4.2.6.8 and 6.1.1.4'
O O 0.0492 0.0322 'International Tables Vol C Tables 4.2.6.8 and 6.1.1.4'
Ru Ru 0.0552 3.2960 'International Tables Vol C Tables 4.2.6.8 and 6.1.1.4'

loop_
_exptl_crystal_face_index_h
_exptl_crystal_face_index_k
_exptl_crystal_face_index_l
_exptl_crystal_face_perp_dist
-1 -6 7 0.0084
-7 1 0 0.0185
0 7 -7 0.0167
7 -1 0 0.0139
0 -7 7 0.0083
0 7 -7 0.0157
3 -8 0 0.0754
-5 -3 0 0.0472
1 5 5 0.1101

loop_
_geom_angle_atom_site_label_1
_geom_angle_atom_site_label_2
_geom_angle_atom_site_label_3
_geom_angle
Cl1 Ru1 Cl2 173.45(2)
Cl1 Ru1 Cl3 91.27(2)
Cl3 Ru1 Cl2 88.711(19)
N1 Ru1 Cl1 92.08(6)
N1 Ru1 Cl2 94.46(6)
N1 Ru1 Cl3 93.28(6)
N1 Ru1 N2 173.11(8)
N1 Ru1 N3 97.01(8)
N2 Ru1 Cl1 84.69(5)
N2 Ru1 Cl2 88.77(5)
N2 Ru1 Cl3 92.88(5)
N3 Ru1 Cl1 87.72(5)
N3 Ru1 Cl2 91.13(5)
N3 Ru1 Cl3 169.70(6)
N3 Ru1 N2 76.82(7)
Cl4 Ru2 Cl5 88.18(2)
O1 Ru2 Cl4 89.92(5)
O1 Ru2 Cl5 87.26(5)
N1 Ru2 Cl4 97.35(6)
N1 Ru2 Cl5 94.64(6)
N1 Ru2 O1 172.53(7)
N1 Ru2 N4 92.16(8)
N1 Ru2 N5 94.43(8)
N4 Ru2 Cl4 169.30(5)
N4 Ru2 Cl5 95.96(6)
N4 Ru2 O1 80.45(7)
N4 Ru2 N5 78.77(7)
N5 Ru2 Cl4 95.55(5)
N5 Ru2 Cl5 169.67(5)
N5 Ru2 O1 83.12(7)
C21 O1 Ru2 124.54(17)
C8 O2 C24 117.5(2)
C3 O3 C25 117.2(2)
C13 O4 C26 118.2(2)
C18 O5 C27 118.15(19)
Ru2 N1 Ru1 177.22(11)
C1 N2 Ru1 125.83(16)
C1 N2 C5 118.6(2)
C5 N2 Ru1 115.32(15)
C6 N3 Ru1 117.58(15)
C10 N3 Ru1 123.46(15)
C10 N3 C6 118.83(19)
C11 N4 Ru2 125.04(16)
C11 N4 C15 119.47(19)
C15 N4 Ru2 115.25(15)
C16 N5 Ru2 115.03(15)
C20 N5 Ru2 125.21(16)
C20 N5 C16 119.4(2)
C21 N6 C22 123.0(3)
C21 N6 C23 120.6(3)
C22 N6 C23 116.4(3)
N2 C1 H1 118.5
N2 C1 C2 122.9(2)
C2 C1 H1 118.5
C1 C2 H2 120.6
C1 C2 C3 118.7(2)
C3 C2 H2 120.6
O3 C3 C2 115.8(2)
O3 C3 C4 125.2(2)
C4 C3 C2 119.0(2)
C3 C4 H4 120.7
C5 C4 C3 118.6(2)
C5 C4 H4 120.7
N2 C5 C4 122.1(2)
N2 C5 C6 114.4(2)
C4 C5 C6 123.5(2)
N3 C6 C5 115.40(19)
N3 C6 C7 121.8(2)
C7 C6 C5 122.8(2)
C6 C7 H7 120.5
C6 C7 C8 119.0(2)
C8 C7 H7 120.5
O2 C8 C7 124.9(2)
O2 C8 C9 116.5(2)
C9 C8 C7 118.6(2)
C8 C9 H9 120.3
C10 C9 C8 119.3(2)
C10 C9 H9 120.3
N3 C10 C9 122.5(2)
N3 C10 H10 118.8
C9 C10 H10 118.8
N4 C11 H11 118.8
N4 C11 C12 122.4(2)
C12 C11 H11 118.8
C11 C12 H12 120.6
C11 C12 C13 118.7(2)
C13 C12 H12 120.6
O4 C13 C12 115.8(2)
O4 C13 C14 124.9(2)
C14 C13 C12 119.4(2)
C13 C14 H14 120.7
C15 C14 C13 118.5(2)
C15 C14 H14 120.7
N4 C15 C14 121.4(2)
N4 C15 C16 114.44(19)
C14 C15 C16 124.1(2)
N5 C16 C15 114.58(19)
N5 C16 C17 121.6(2)
C17 C16 C15 123.8(2)
C16 C17 H17 120.8
C16 C17 C18 118.5(2)
C18 C17 H17 120.8
O5 C18 C17 124.7(2)
O5 C18 C19 116.3(2)
C19 C18 C17 119.0(2)
C18 C19 H19 120.4
C20 C19 C18 119.1(2)
C20 C19 H19 120.4
N5 C20 C19 122.2(2)
N5 C20 H20 118.9
C19 C20 H20 118.9
O1 C21 N6 123.7(3)
O1 C21 H21 118.2
N6 C21 H21 118.2
N6 C22 H22A 109.5
N6 C22 H22B 109.5
N6 C22 H22C 109.5
H22A C22 H22B 109.5
H22A C22 H22C 109.5
H22B C22 H22C 109.5
N6 C23 H23A 109.5
N6 C23 H23B 109.5
N6 C23 H23C 109.5
H23A C23 H23B 109.5
H23A C23 H23C 109.5
H23B C23 H23C 109.5
O2 C24 H24A 109.5
O2 C24 H24B 109.5
O2 C24 H24C 109.5
H24A C24 H24B 109.5
H24A C24 H24C 109.5
H24B C24 H24C 109.5
O3 C25 H25A 109.5
O3 C25 H25B 109.5
O3 C25 H25C 109.5
H25A C25 H25B 109.5
H25A C25 H25C 109.5
H25B C25 H25C 109.5
O4 C26 H26A 109.5
O4 C26 H26B 109.5
O4 C26 H26C 109.5
H26A C26 H26B 109.5
H26A C26 H26C 109.5
H26B C26 H26C 109.5
O5 C27 H27A 109.5
O5 C27 H27B 109.5
O5 C27 H27C 109.5
H27A C27 H27B 109.5
H27A C27 H27C 109.5
H27B C27 H27C 109.5

loop_
_geom_bond_atom_site_label_1
_geom_bond_atom_site_label_2
_geom_bond_distance
Ru1 Cl1 2.3603(5)
Ru1 Cl2 2.3948(5)
Ru1 Cl3 2.3831(5)
Ru1 N1 1.7375(18)
Ru1 N2 2.1546(19)
Ru1 N3 2.0646(18)
Ru2 Cl4 2.3638(5)
Ru2 Cl5 2.3728(6)
Ru2 O1 2.1481(16)
Ru2 N1 1.7219(18)
Ru2 N4 2.0567(18)
Ru2 N5 2.0596(19)
O1 C21 1.241(3)
O2 C8 1.342(3)
O2 C24 1.436(3)
O3 C3 1.347(3)
O3 C25 1.445(3)
O4 C13 1.343(3)
O4 C26 1.441(3)
O5 C18 1.346(3)
O5 C27 1.438(3)
N2 C1 1.342(3)
N2 C5 1.350(3)
N3 C6 1.357(3)
N3 C10 1.349(3)
N4 C11 1.341(3)
N4 C15 1.358(3)
N5 C16 1.357(3)
N5 C20 1.346(3)
N6 C21 1.318(4)
N6 C22 1.440(4)
N6 C23 1.471(5)
C1 H1 0.9300
C1 C2 1.371(4)
C2 H2 0.9300
C2 C3 1.396(4)
C3 C4 1.392(4)
C4 H4 0.9300
C4 C5 1.387(3)
C5 C6 1.483(3)
C6 C7 1.391(3)
C7 H7 0.9300
C7 C8 1.400(3)
C8 C9 1.395(3)
C9 H9 0.9300
C9 C10 1.375(3)
C10 H10 0.9300
C11 H11 0.9300
C11 C12 1.368(3)
C12 H12 0.9300
C12 C13 1.397(3)
C13 C14 1.396(3)
C14 H14 0.9300
C14 C15 1.385(3)
C15 C16 1.486(3)
C16 C17 1.387(3)
C17 H17 0.9300
C17 C18 1.402(3)
C18 C19 1.398(3)
C19 H19 0.9300
C19 C20 1.368(4)
C20 H20 0.9300
C21 H21 0.9300
C22 H22A 0.9600
C22 H22B 0.9600
C22 H22C 0.9600
C23 H23A 0.9600
C23 H23B 0.9600
C23 H23C 0.9600
C24 H24A 0.9600
C24 H24B 0.9600
C24 H24C 0.9600
C25 H25A 0.9600
C25 H25B 0.9600
C25 H25C 0.9600
C26 H26A 0.9600
C26 H26B 0.9600
C26 H26C 0.9600
C27 H27A 0.9600
C27 H27B 0.9600
C27 H27C 0.9600

loop_
_geom_torsion_atom_site_label_1
_geom_torsion_atom_site_label_2
_geom_torsion_atom_site_label_3
_geom_torsion_atom_site_label_4
_geom_torsion
Ru1 N2 C1 C2 -173.4(2)
Ru1 N2 C5 C4 174.19(17)
Ru1 N2 C5 C6 -5.4(2)
Ru1 N3 C6 C5 4.9(2)
Ru1 N3 C6 C7 -175.87(16)
Ru1 N3 C10 C9 175.90(17)
Ru2 O1 C21 N6 153.6(2)
Ru2 N4 C11 C12 -172.55(19)
Ru2 N4 C15 C14 172.30(17)
Ru2 N4 C15 C16 -9.5(2)
Ru2 N5 C16 C15 10.8(2)
Ru2 N5 C16 C17 -170.63(17)
Ru2 N5 C20 C19 171.16(18)
O2 C8 C9 C10 -179.7(2)
O3 C3 C4 C5 -179.5(2)
O4 C13 C14 C15 -178.6(2)
O5 C18 C19 C20 -177.0(2)
N2 C1 C2 C3 -0.3(4)
N2 C5 C6 N3 0.5(3)
N2 C5 C6 C7 -178.7(2)
N3 C6 C7 C8 0.2(3)
N4 C11 C12 C13 0.9(4)
N4 C15 C16 N5 -0.9(3)
N4 C15 C16 C17 -179.4(2)
N5 C16 C17 C18 -0.8(3)
C1 N2 C5 C4 -0.4(3)
C1 N2 C5 C6 -179.9(2)
C1 C2 C3 O3 179.7(2)
C1 C2 C3 C4 -0.1(4)
C2 C3 C4 C5 0.3(3)
C3 C4 C5 N2 -0.1(3)
C3 C4 C5 C6 179.5(2)
C4 C5 C6 N3 -179.1(2)
C4 C5 C6 C7 1.7(3)
C5 N2 C1 C2 0.5(4)
C5 C6 C7 C8 179.3(2)
C6 N3 C10 C9 0.2(3)
C6 C7 C8 O2 -180.0(2)
C6 C7 C8 C9 -0.8(3)
C7 C8 C9 C10 1.1(3)
C8 C9 C10 N3 -0.8(3)
C10 N3 C6 C5 -179.06(18)
C10 N3 C6 C7 0.1(3)
C11 N4 C15 C14 -2.3(3)
C11 N4 C15 C16 175.9(2)
C11 C12 C13 O4 177.8(2)
C11 C12 C13 C14 -2.6(4)
C12 C13 C14 C15 1.8(4)
C13 C14 C15 N4 0.7(3)
C13 C14 C15 C16 -177.4(2)
C14 C15 C16 N5 177.2(2)
C14 C15 C16 C17 -1.2(3)
C15 N4 C11 C12 1.5(4)
C15 C16 C17 C18 177.6(2)
C16 N5 C20 C19 -1.6(3)
C16 C17 C18 O5 178.3(2)
C16 C17 C18 C19 -2.4(3)
C17 C18 C19 C20 3.6(4)
C18 C19 C20 N5 -1.6(4)
C20 N5 C16 C15 -175.69(19)
C20 N5 C16 C17 2.8(3)
C22 N6 C21 O1 178.5(3)
C23 N6 C21 O1 -2.1(5)
C24 O2 C8 C7 -3.6(3)
C24 O2 C8 C9 177.2(2)
C25 O3 C3 C2 -179.4(2)
C25 O3 C3 C4 0.3(3)
C26 O4 C13 C12 -177.1(2)
C26 O4 C13 C14 3.3(4)
C27 O5 C18 C17 -9.4(4)
C27 O5 C18 C19 171.2(2)

loop_
_exptl_oxdiff_crystal_face_indexfrac_h
_exptl_oxdiff_crystal_face_indexfrac_k
_exptl_oxdiff_crystal_face_indexfrac_l
_exptl_oxdiff_crystal_face_x
_exptl_oxdiff_crystal_face_y
_exptl_oxdiff_crystal_face_z
-0.8904 -6.4284 6.6698 0.0034 0.1194 0.9928
-7.3197 1.3288 -0.0859 0.0259 0.9996 -0.0091
0.4884 6.5317 -6.7053 -0.0019 -0.0645 -0.9979
7.3090 -0.8858 -0.3613 -0.0259 -0.9980 -0.0575
0.0187 -6.6695 6.6546 -0.0089 -0.0006 1.0000
-0.0187 6.6695 -6.6546 0.0089 0.0006 -1.0000
3.0028 -8.0037 -0.0012 -0.6766 -0.1035 0.7246
-4.9954 -3.0089 0.0007 -0.3250 0.8399 0.3765
0.9972 5.0082 4.9985 0.8948 -0.5513 -0.2365

loop_
_smtbx_masks_void_nr
_smtbx_masks_void_average_x
_smtbx_masks_void_average_y
_smtbx_masks_void_average_z
_smtbx_masks_void_volume
_smtbx_masks_void_count_electrons
_smtbx_masks_void_content
1 0.000 0.000 -0.736 481.0 120.6 '3 dimethylformamide'
